data_4024632
loop_
_publ_author_name
'Agostino Pietrangelo'
'Brian O. Patrick'
'Mark J. MacLachlan'
'Michael O. Wolf'

_publ_section_title
;
Conjugated Thiophene-Containing Oligoacenes Through Photocyclization: Bent
Acenedithiophenes and a Thiahelicene
;
_journal_name_full 'Journal of Organic Chemistry'
_journal_page_first 4918
_journal_page_last 4926
_journal_paper_doi 10.1021/jo900590u
_journal_volume 74
_journal_year 2009
_chemical_formula_sum 'C30 H34 S2'
_chemical_formula_weight 458.69
_chemical_name_systematic
;
 ?
;
_space_group_IT_number 14
_symmetry_cell_setting monoclinic
_symmetry_space_group_name_Hall '-P 2ybc'
_symmetry_space_group_name_H-M 'P 1 21/c 1'
_atom_sites_solution_hydrogens geom
_atom_sites_solution_primary direct
_atom_sites_solution_secondary difmap
_audit_creation_method SHELXL-97
_cell_angle_alpha 90.00
_cell_angle_beta 91.264(8)
_cell_angle_gamma 90.00
_cell_formula_units_Z 2
_cell_length_a 7.9141(9)
_cell_length_b 7.0287(9)
_cell_length_c 22.219(3)
_cell_measurement_reflns_used 4344
_cell_measurement_temperature 173(2)
_cell_measurement_theta_max 27.93
_cell_measurement_theta_min 2.57
_cell_volume 1235.6(3)
_computing_structure_refinement 'SHELXL-97 (Sheldrick, 1997)'
_diffrn_ambient_temperature 173(2)
_diffrn_measured_fraction_theta_full 0.992
_diffrn_measured_fraction_theta_max 0.992
_diffrn_measurement_device_type 'Bruker X8 APEX II'
_diffrn_measurement_method 'area detector'
_diffrn_radiation_monochromator graphite
_diffrn_radiation_source 'fine-focus sealed tube'
_diffrn_radiation_type MoK\a
_diffrn_radiation_wavelength 0.71073
_diffrn_reflns_av_R_equivalents 0.0290
_diffrn_reflns_av_sigmaI/netI 0.0261
_diffrn_reflns_limit_h_max 10
_diffrn_reflns_limit_h_min -10
_diffrn_reflns_limit_k_max 9
_diffrn_reflns_limit_k_min -9
_diffrn_reflns_limit_l_max 25
_diffrn_reflns_limit_l_min -29
_diffrn_reflns_number 12302
_diffrn_reflns_theta_full 28.00
_diffrn_reflns_theta_max 28.00
_diffrn_reflns_theta_min 1.83
_exptl_absorpt_coefficient_mu 0.231
_exptl_absorpt_correction_T_max 0.944
_exptl_absorpt_correction_T_min 0.839
_exptl_absorpt_correction_type multi-scan
_exptl_crystal_colour yelloiw
_exptl_crystal_density_diffrn 1.233
_exptl_crystal_density_method 'not measured'
_exptl_crystal_description prism
_exptl_crystal_F_000 492
_exptl_crystal_size_max 0.50
_exptl_crystal_size_mid 0.35
_exptl_crystal_size_min 0.25
_refine_diff_density_max 0.357
_refine_diff_density_min -0.225
_refine_diff_density_rms 0.049
_refine_ls_extinction_method none
_refine_ls_goodness_of_fit_ref 1.061
_refine_ls_hydrogen_treatment constr
_refine_ls_matrix_type full
_refine_ls_number_parameters 146
_refine_ls_number_reflns 2963
_refine_ls_number_restraints 0
_refine_ls_restrained_S_all 1.061
_refine_ls_R_factor_all 0.0464
_refine_ls_R_factor_gt 0.0371
_refine_ls_shift/su_max 0.001
_refine_ls_shift/su_mean 0.000
_refine_ls_structure_factor_coef Fsqd
_refine_ls_weighting_details 'calc w=1/[\s^2^(Fo^2^)+(0.0452P)^2^+0.4440P] where P=(Fo^2^+2Fc^2^)/3'
_refine_ls_weighting_scheme calc
_refine_ls_wR_factor_gt 0.0914
_refine_ls_wR_factor_ref 0.0964
_reflns_number_gt 2480
_reflns_number_total 2963
_reflns_threshold_expression >2sigma(I)
_cod_data_source_file jo900590u_si_004.cif
_cod_data_source_block mw064
_cod_original_sg_symbol_H-M 'P 21/c'
_cod_database_code 4024632

loop_
_symmetry_equiv_pos_as_xyz
'x, y, z'
'-x, y+1/2, -z+1/2'
'-x, -y, -z'
'x, -y-1/2, z-1/2'

loop_
_atom_site_label
_atom_site_type_symbol
_atom_site_fract_x
_atom_site_fract_y
_atom_site_fract_z
_atom_site_U_iso_or_equiv
_atom_site_adp_type
_atom_site_occupancy
_atom_site_symmetry_multiplicity
_atom_site_calc_flag
_atom_site_refinement_flags
_atom_site_disorder_assembly
_atom_site_disorder_group
C1 C 0.68064(18) 1.0330(2) 0.77170(6) 0.0244(3) Uani 1 1 d . . .
C2 C 0.70958(18) 1.2042(2) 0.79740(6) 0.0244(3) Uani 1 1 d . . .
H2 H 0.7558 1.3090 0.7764 0.029 Uiso 1 1 calc R . .
C3 C 0.66427(17) 1.21304(19) 0.85906(6) 0.0220(3) Uani 1 1 d . . .
C4 C 0.59996(17) 1.04246(19) 0.87916(6) 0.0208(3) Uani 1 1 d . . .
C5 C 0.68193(19) 1.36749(19) 0.89994(6) 0.0257(3) Uani 1 1 d . . .
H5 H 0.7263 1.4853 0.8865 0.031 Uiso 1 1 calc R . .
C6 C 0.63613(19) 1.34782(19) 0.95772(6) 0.0255(3) Uani 1 1 d . . .
H6 H 0.6502 1.4521 0.9846 0.031 Uiso 1 1 calc R . .
C7 C 0.56693(17) 1.17359(19) 0.97946(6) 0.0212(3) Uani 1 1 d . . .
C8 C 0.54827(17) 1.01469(19) 0.93966(6) 0.0206(3) Uani 1 1 d . . .
C9 C 0.48246(18) 0.84582(19) 0.96118(6) 0.0221(3) Uani 1 1 d . . .
H9 H 0.4708 0.7404 0.9347 0.026 Uiso 1 1 calc R . .
C10 C 0.7152(2) 0.9707(2) 0.70879(6) 0.0290(3) Uani 1 1 d . . .
H10A H 0.7977 1.0593 0.6911 0.035 Uiso 1 1 calc R . .
H10B H 0.6092 0.9795 0.6845 0.035 Uiso 1 1 calc R . .
C11 C 0.7833(2) 0.7702(2) 0.70437(6) 0.0288(3) Uani 1 1 d . . .
H11A H 0.6956 0.6797 0.7176 0.035 Uiso 1 1 calc R . .
H11B H 0.8823 0.7569 0.7321 0.035 Uiso 1 1 calc R . .
C12 C 0.8353(2) 0.7183(2) 0.64121(7) 0.0285(3) Uani 1 1 d . . .
H12A H 0.7399 0.7444 0.6128 0.034 Uiso 1 1 calc R . .
H12B H 0.9312 0.7999 0.6296 0.034 Uiso 1 1 calc R . .
C13 C 0.8864(2) 0.5114(2) 0.63568(7) 0.0299(3) Uani 1 1 d . . .
H13A H 0.9768 0.4836 0.6659 0.036 Uiso 1 1 calc R . .
H13B H 0.7881 0.4302 0.6449 0.036 Uiso 1 1 calc R . .
C14 C 0.9484(2) 0.4604(2) 0.57390(7) 0.0332(4) Uani 1 1 d . . .
H14A H 0.8597 0.4920 0.5434 0.040 Uiso 1 1 calc R . .
H14B H 1.0495 0.5378 0.5652 0.040 Uiso 1 1 calc R . .
C15 C 0.9927(3) 0.2520(3) 0.56874(9) 0.0515(5) Uani 1 1 d . . .
H15A H 1.0798 0.2197 0.5991 0.077 Uiso 1 1 calc R . .
H15B H 1.0355 0.2263 0.5285 0.077 Uiso 1 1 calc R . .
H15C H 0.8916 0.1749 0.5753 0.077 Uiso 1 1 calc R . .
S1 S 0.59466(5) 0.87498(5) 0.822547(15) 0.02482(11) Uani 1 1 d . . .

loop_
_atom_site_aniso_label
_atom_site_aniso_U_11
_atom_site_aniso_U_22
_atom_site_aniso_U_33
_atom_site_aniso_U_23
_atom_site_aniso_U_13
_atom_site_aniso_U_12
C1 0.0263(7) 0.0257(7) 0.0214(7) 0.0018(5) 0.0028(5) 0.0015(6)
C2 0.0264(7) 0.0238(7) 0.0232(7) 0.0030(5) 0.0033(5) -0.0009(6)
C3 0.0223(7) 0.0211(7) 0.0227(6) 0.0007(5) 0.0005(5) 0.0004(5)
C4 0.0223(7) 0.0201(6) 0.0200(6) -0.0010(5) 0.0006(5) 0.0012(5)
C5 0.0293(8) 0.0192(6) 0.0286(7) 0.0005(5) 0.0019(6) -0.0034(6)
C6 0.0316(8) 0.0184(6) 0.0264(7) -0.0029(5) 0.0001(6) -0.0027(6)
C7 0.0223(7) 0.0187(6) 0.0226(6) -0.0011(5) -0.0002(5) 0.0011(5)
C8 0.0208(7) 0.0200(6) 0.0209(6) -0.0008(5) -0.0007(5) 0.0020(5)
C9 0.0264(7) 0.0189(6) 0.0209(6) -0.0028(5) -0.0002(5) 0.0004(5)
C10 0.0373(9) 0.0289(8) 0.0212(7) -0.0004(6) 0.0051(6) 0.0018(6)
C11 0.0322(8) 0.0304(8) 0.0241(7) -0.0025(6) 0.0038(6) 0.0027(6)
C12 0.0298(8) 0.0309(8) 0.0250(7) -0.0033(6) 0.0062(6) 0.0004(6)
C13 0.0301(8) 0.0321(8) 0.0276(7) -0.0039(6) 0.0015(6) 0.0028(6)
C14 0.0285(8) 0.0376(9) 0.0337(8) -0.0101(7) 0.0032(6) 0.0030(7)
C15 0.0553(12) 0.0465(11) 0.0524(11) -0.0165(9) -0.0039(9) 0.0193(9)
S1 0.0338(2) 0.02088(18) 0.01994(17) -0.00229(12) 0.00353(13) -0.00189(14)

loop_
_atom_type_symbol
_atom_type_description
_atom_type_scat_dispersion_real
_atom_type_scat_dispersion_imag
_atom_type_scat_source
C C 0.0033 0.0016 'International Tables Vol C Tables 4.2.6.8 and 6.1.1.4'
H H 0.0000 0.0000 'International Tables Vol C Tables 4.2.6.8 and 6.1.1.4'
S S 0.1246 0.1234 'International Tables Vol C Tables 4.2.6.8 and 6.1.1.4'

loop_
_geom_angle_atom_site_label_1
_geom_angle_atom_site_label_2
_geom_angle_atom_site_label_3
_geom_angle
_geom_angle_site_symmetry_1
_geom_angle_site_symmetry_3
_geom_angle_publ_flag
C2 C1 C10 128.60(13) . . ?
C2 C1 S1 111.16(10) . . ?
C10 C1 S1 120.23(11) . . ?
C1 C2 C3 113.68(12) . . ?
C1 C2 H2 123.2 . . ?
C3 C2 H2 123.2 . . ?
C4 C3 C5 119.25(12) . . ?
C4 C3 C2 112.06(12) . . ?
C5 C3 C2 128.65(13) . . ?
C3 C4 C8 122.61(12) . . ?
C3 C4 S1 111.13(10) . . ?
C8 C4 S1 126.26(10) . . ?
C6 C5 C3 120.37(13) . . ?
C6 C5 H5 119.8 . . ?
C3 C5 H5 119.8 . . ?
C5 C6 C7 121.50(13) . . ?
C5 C6 H6 119.3 . . ?
C7 C6 H6 119.3 . . ?
C9 C7 C6 121.49(12) 3_677 . ?
C9 C7 C8 118.85(12) 3_677 . ?
C6 C7 C8 119.66(12) . . ?
C9 C8 C4 124.05(12) . . ?
C9 C8 C7 119.35(12) . . ?
C4 C8 C7 116.60(12) . . ?
C8 C9 C7 121.81(12) . 3_677 ?
C8 C9 H9 119.1 . . ?
C7 C9 H9 119.1 3_677 . ?
C1 C10 C11 113.97(12) . . ?
C1 C10 H10A 108.8 . . ?
C11 C10 H10A 108.8 . . ?
C1 C10 H10B 108.8 . . ?
C11 C10 H10B 108.8 . . ?
H10A C10 H10B 107.7 . . ?
C10 C11 C12 112.84(12) . . ?
C10 C11 H11A 109.0 . . ?
C12 C11 H11A 109.0 . . ?
C10 C11 H11B 109.0 . . ?
C12 C11 H11B 109.0 . . ?
H11A C11 H11B 107.8 . . ?
C13 C12 C11 112.58(13) . . ?
C13 C12 H12A 109.1 . . ?
C11 C12 H12A 109.1 . . ?
C13 C12 H12B 109.1 . . ?
C11 C12 H12B 109.1 . . ?
H12A C12 H12B 107.8 . . ?
C14 C13 C12 113.21(13) . . ?
C14 C13 H13A 108.9 . . ?
C12 C13 H13A 108.9 . . ?
C14 C13 H13B 108.9 . . ?
C12 C13 H13B 108.9 . . ?
H13A C13 H13B 107.7 . . ?
C15 C14 C13 112.31(15) . . ?
C15 C14 H14A 109.1 . . ?
C13 C14 H14A 109.1 . . ?
C15 C14 H14B 109.1 . . ?
C13 C14 H14B 109.1 . . ?
H14A C14 H14B 107.9 . . ?
C14 C15 H15A 109.5 . . ?
C14 C15 H15B 109.5 . . ?
H15A C15 H15B 109.5 . . ?
C14 C15 H15C 109.5 . . ?
H15A C15 H15C 109.5 . . ?
H15B C15 H15C 109.5 . . ?
C4 S1 C1 91.97(7) . . ?

loop_
_geom_bond_atom_site_label_1
_geom_bond_atom_site_label_2
_geom_bond_distance
_geom_bond_site_symmetry_2
_geom_bond_publ_flag
C1 C2 1.349(2) . ?
C1 C10 1.4958(19) . ?
C1 S1 1.7342(14) . ?
C2 C3 1.4252(19) . ?
C2 H2 0.9500 . ?
C3 C4 1.3805(19) . ?
C3 C5 1.4204(19) . ?
C4 C8 1.4272(18) . ?
C4 S1 1.7227(13) . ?
C5 C6 1.349(2) . ?
C5 H5 0.9500 . ?
C6 C7 1.4299(19) . ?
C6 H6 0.9500 . ?
C7 C9 1.3904(18) 3_677 ?
C7 C8 1.4302(18) . ?
C8 C9 1.3855(18) . ?
C9 C7 1.3904(18) 3_677 ?
C9 H9 0.9500 . ?
C10 C11 1.513(2) . ?
C10 H10A 0.9900 . ?
C10 H10B 0.9900 . ?
C11 C12 1.5156(19) . ?
C11 H11A 0.9900 . ?
C11 H11B 0.9900 . ?
C12 C13 1.515(2) . ?
C12 H12A 0.9900 . ?
C12 H12B 0.9900 . ?
C13 C14 1.511(2) . ?
C13 H13A 0.9900 . ?
C13 H13B 0.9900 . ?
C14 C15 1.511(2) . ?
C14 H14A 0.9900 . ?
C14 H14B 0.9900 . ?
C15 H15A 0.9800 . ?
C15 H15B 0.9800 . ?
C15 H15C 0.9800 . ?

loop_
_geom_torsion_atom_site_label_1
_geom_torsion_atom_site_label_2
_geom_torsion_atom_site_label_3
_geom_torsion_atom_site_label_4
_geom_torsion
_geom_torsion_site_symmetry_1
_geom_torsion_site_symmetry_2
_geom_torsion_site_symmetry_3
_geom_torsion_site_symmetry_4
_geom_torsion_publ_flag
C10 C1 C2 C3 -178.73(14) . . . . ?
S1 C1 C2 C3 0.36(17) . . . . ?
C1 C2 C3 C4 -0.01(18) . . . . ?
C1 C2 C3 C5 178.02(15) . . . . ?
C5 C3 C4 C8 0.7(2) . . . . ?
C2 C3 C4 C8 178.91(13) . . . . ?
C5 C3 C4 S1 -178.59(11) . . . . ?
C2 C3 C4 S1 -0.36(15) . . . . ?
C4 C3 C5 C6 -0.1(2) . . . . ?
C2 C3 C5 C6 -178.02(15) . . . . ?
C3 C5 C6 C7 -0.8(2) . . . . ?
C5 C6 C7 C9 -179.09(14) . . . 3_677 ?
C5 C6 C7 C8 1.2(2) . . . . ?
C3 C4 C8 C9 179.65(13) . . . . ?
S1 C4 C8 C9 -1.2(2) . . . . ?
C3 C4 C8 C7 -0.3(2) . . . . ?
S1 C4 C8 C7 178.85(11) . . . . ?
C9 C7 C8 C9 -0.3(2) 3_677 . . . ?
C6 C7 C8 C9 179.45(12) . . . . ?
C9 C7 C8 C4 179.66(13) 3_677 . . . ?
C6 C7 C8 C4 -0.60(19) . . . . ?
C4 C8 C9 C7 -179.64(13) . . . 3_677 ?
C7 C8 C9 C7 0.3(2) . . . 3_677 ?
C2 C1 C10 C11 140.04(16) . . . . ?
S1 C1 C10 C11 -38.99(18) . . . . ?
C1 C10 C11 C12 -173.68(13) . . . . ?
C10 C11 C12 C13 -174.11(13) . . . . ?
C11 C12 C13 C14 -176.56(13) . . . . ?
C12 C13 C14 C15 -177.95(14) . . . . ?
C3 C4 S1 C1 0.48(11) . . . . ?
C8 C4 S1 C1 -178.76(13) . . . . ?
C2 C1 S1 C4 -0.48(12) . . . . ?
C10 C1 S1 C4 178.70(12) . . . . ?
